data_4338744
loop_
_publ_author_name
'Bag, Prasenjit'
'Chakraborty, Amit'
'Rogez, Guillaume'
'Chandrasekhar, Vadapalli'

_publ_section_title
;
 Pentanuclear Heterometallic {Mn(III)2Ln3} (Ln = Gd, Dy, Tb, Ho)
 Assemblies in an Open-Book Type Structural Topology: Appearance of Slow
 Relaxation of Magnetization in the Dy(III) and Ho(III) Analogues.
;
_journal_issue 13
_journal_name_full 'Inorganic chemistry'
_journal_page_first 6524
_journal_page_last 6533
_journal_paper_doi 10.1021/ic4028833
_journal_volume 53
_journal_year 2014
_chemical_formula_sum 'C80 H102 Cl Mn2 N10 O31 Tb3'
_chemical_formula_weight 2321.81
_chemical_name_systematic
; 
 ? 
;
_space_group_IT_number 14
_symmetry_cell_setting monoclinic
_symmetry_space_group_name_Hall '-P 2yn'
_symmetry_space_group_name_H-M 'P 1 21/n 1'
_atom_sites_solution_hydrogens geom
_atom_sites_solution_primary direct
_atom_sites_solution_secondary difmap
_audit_creation_method SHELXL-97
_cell_angle_alpha 90.00
_cell_angle_beta 90.235(3)
_cell_angle_gamma 90.00
_cell_formula_units_Z 4
_cell_length_a 14.6942(17)
_cell_length_b 37.104(4)
_cell_length_c 16.773(2)
_cell_measurement_reflns_used 9825
_cell_measurement_temperature 100(2)
_cell_measurement_theta_max 28.16
_cell_measurement_theta_min 2.47
_cell_volume 9144.8(18)
_computing_cell_refinement 'Bruker SAINT'
_computing_data_collection 'Bruker APEX2'
_computing_data_reduction 'Bruker SAINT'
_computing_molecular_graphics 'Bruker SHELXTL'
_computing_publication_material 'Bruker SHELXTL'
_computing_structure_refinement 'SHELXL-97 (Sheldrick, 2008)'
_computing_structure_solution 'SHELXS-97 (Sheldrick, 2008)'
_diffrn_ambient_temperature 100(2)
_diffrn_measured_fraction_theta_full 1.000
_diffrn_measured_fraction_theta_max 1.000
_diffrn_radiation_monochromator graphite
_diffrn_radiation_source 'fine-focus sealed tube'
_diffrn_radiation_type MoK\a
_diffrn_radiation_wavelength 0.71073
_diffrn_reflns_av_R_equivalents 0.0544
_diffrn_reflns_av_sigmaI/netI 0.0319
_diffrn_reflns_limit_h_max 18
_diffrn_reflns_limit_h_min -18
_diffrn_reflns_limit_k_max 47
_diffrn_reflns_limit_k_min -47
_diffrn_reflns_limit_l_max 21
_diffrn_reflns_limit_l_min -21
_diffrn_reflns_number 153293
_diffrn_reflns_theta_full 27.00
_diffrn_reflns_theta_max 27.00
_diffrn_reflns_theta_min 1.10
_exptl_absorpt_coefficient_mu 2.673
_exptl_absorpt_correction_T_max 0.786
_exptl_absorpt_correction_T_min 0.710
_exptl_absorpt_correction_type empirical
_exptl_absorpt_process_details sadabs
_exptl_crystal_colour 'Dark brown'
_exptl_crystal_density_diffrn 1.686
_exptl_crystal_density_method 'not measured'
_exptl_crystal_description rectangular
_exptl_crystal_F_000 4648
_exptl_crystal_size_max 0.135
_exptl_crystal_size_mid 0.11
_exptl_crystal_size_min 0.09
_refine_diff_density_max 2.629
_refine_diff_density_min -1.389
_refine_diff_density_rms 0.173
_refine_ls_extinction_method none
_refine_ls_goodness_of_fit_ref 1.151
_refine_ls_hydrogen_treatment mixed
_refine_ls_matrix_type fullcycle
_refine_ls_number_parameters 1167
_refine_ls_number_reflns 19967
_refine_ls_number_restraints 53
_refine_ls_restrained_S_all 2.493
_refine_ls_R_factor_all 0.0601
_refine_ls_R_factor_gt 0.0509
_refine_ls_shift/su_max 0.000
_refine_ls_shift/su_mean 0.000
_refine_ls_structure_factor_coef Fsqd
_refine_ls_weighting_details 'calc w=1/[\s^2^(Fo^2^)+(0.0376P)^2^+106.2295P] where P=(Fo^2^+2Fc^2^)/3'
_refine_ls_weighting_scheme calc
_refine_ls_wR_factor_gt 0.1235
_refine_ls_wR_factor_ref 0.1287
_reflns_number_gt 17463
_reflns_number_total 19967
_reflns_threshold_expression >2sigma(I)
_cod_data_source_file ic4028833_si_001.cif
_cod_data_source_block Mn2Tb3
_cod_depositor_comments
;
The following automatic conversions were performed:

'_symmetry_cell_setting' value 'Monoclinic' changed to 'monoclinic'
according to
/usr/data/users/saulius/crontab/automatic-downloads/rss-feeds/ACS/lib/dictionaries/cif_core.dic
dictionary named 'cif_core.dic' version 2.4.2 from 2011-04-26.

Automatic conversion script
Id: cif_fix_values 2281 2013-09-26 08:29:07Z andrius 

 Adding full bibliography for 4338742--4338745.cif.
;
_cod_original_cell_volume 9145.0(19)
_cod_original_sg_symbol_H-M P2(1)/n
_cod_database_code 4338744

loop_
_symmetry_equiv_pos_as_xyz
'x, y, z'
'-x+1/2, y+1/2, -z+1/2'
'-x, -y, -z'
'x-1/2, -y-1/2, z-1/2'

loop_
_atom_site_label
_atom_site_type_symbol
_atom_site_fract_x
_atom_site_fract_y
_atom_site_fract_z
_atom_site_U_iso_or_equiv
_atom_site_adp_type
_atom_site_occupancy
_atom_site_symmetry_multiplicity
_atom_site_calc_flag
_atom_site_refinement_flags
Tb1 Tb 0.452019(19) 0.215347(8) 0.693540(16) 0.013 Uani 1 1 d .
Tb2 Tb 0.328830(19) 0.126404(8) 0.736349(16) 0.013 Uani 1 1 d .
Tb3 Tb 0.21849(2) 0.032832(8) 0.722159(17) 0.017 Uani 1 1 d .
Mn1 Mn 0.60578(6) 0.21150(3) 0.84589(5) 0.015 Uani 1 1 d .
Mn2 Mn 0.03367(7) 0.05675(3) 0.82983(6) 0.020 Uani 1 1 d .
Cl1 Cl 0.31454(16) 0.87343(6) 0.65367(11) 0.040 Uani 1 1 d .
O1 O 0.8458(5) 0.2708(2) 0.8580(6) 0.073 Uani 1 1 d .
O2 O 0.7204(4) 0.24540(17) 0.8235(3) 0.041 Uani 1 1 d .
O3 O 0.7989(5) 0.2224(2) 0.9179(5) 0.061 Uani 1 1 d .
O4 O 0.5799(3) 0.22139(13) 0.9524(3) 0.022 Uani 1 1 d .
O5 O 0.5995(3) 0.19215(12) 0.7403(2) 0.017 Uani 1 1 d .
O6 O 0.4152(3) 0.15976(12) 0.6482(2) 0.016 Uani 1 1 d .
O7 O 0.5309(3) 0.26689(13) 0.6377(3) 0.023 Uani 1 1 d D
H7 H 0.568(3) 0.2786(19) 0.6670(16) 0.034 Uiso 1 1 d D
O8 O 0.4603(3) 0.09119(12) 0.7201(3) 0.020 Uani 1 1 d .
O9 O 0.3595(3) 0.18651(11) 0.7854(2) 0.014 Uani 1 1 d .
O10 O 0.5209(3) 0.24401(12) 0.8038(3) 0.017 Uani 1 1 d .
O11 O 0.3364(3) 0.23271(12) 0.6043(3) 0.020 Uani 1 1 d D
H11 H 0.310(2) 0.2162(11) 0.578(4) 0.030 Uiso 1 1 d D
O12 O 0.2043(3) 0.15625(12) 0.6761(2) 0.016 Uani 1 1 d .
O13 O 0.2800(3) 0.07364(12) 0.8101(2) 0.018 Uani 1 1 d .
O14 O 0.1208(3) 0.01996(12) 0.8316(3) 0.021 Uani 1 1 d .
O15 O 0.3542(3) 0.00609(13) 0.6758(3) 0.027 Uani 1 1 d D
H15 H 0.3902(19) 0.0193(16) 0.649(4) 0.040 Uiso 1 1 d D
O16 O 0.0227(4) 0.06074(13) 0.9402(3) 0.027 Uani 1 1 d .
O17 O 0.0657(3) 0.06038(12) 0.7202(3) 0.019 Uani 1 1 d .
O18 O 0.2675(3) 0.08163(12) 0.6547(2) 0.018 Uani 1 1 d .
O19 O 0.1549(4) -0.02468(13) 0.6858(3) 0.026 Uani 1 1 d D
H19 H 0.119(4) -0.0353(18) 0.7172(15) 0.039 Uiso 1 1 d D
O20 O -0.0899(4) 0.02737(16) 0.8124(3) 0.039 Uani 1 1 d D
H20 H -0.094(6) 0.0152(14) 0.7697(15) 0.058 Uiso 1 1 d D
O21 O 0.4593(4) 0.04812(15) 0.5950(4) 0.040 Uani 1 1 d .
H21A H 0.4697 0.0624 0.6312 0.060 Uiso 1 1 calc R
O22 O 0.3960(6) 0.8792(3) 0.6951(5) 0.090 Uani 1 1 d .
O23 O 0.2434(7) 0.8757(3) 0.7117(6) 0.099 Uani 1 1 d .
O24 O 0.3056(7) 0.9014(2) 0.5954(4) 0.082 Uani 1 1 d .
O25 O 0.3082(7) 0.83982(19) 0.6161(5) 0.073 Uani 1 1 d .
O29 O 0.8536(6) 0.8063(3) 0.7814(6) 0.097 Uani 1 1 d G
H29A H 0.8085 0.8138 0.8084 0.145 Uiso 1 1 d G
H29B H 0.9022 0.8161 0.7987 0.145 Uiso 1 1 d G
O35 O 0.2496(3) 0.18062(13) 0.5361(3) 0.022 Uani 1 1 d .
H35 H 0.2749 0.2001 0.5418 0.033 Uiso 1 1 calc R
O43 O 0.0557(12) 0.9282(4) 0.7617(9) 0.177 Uani 1 1 d DU
H43A H 0.0303 0.9478 0.7608 0.265 Uiso 1 1 calc R
N1 N 0.7862(5) 0.2443(2) 0.8634(5) 0.052 Uani 1 1 d .
N2 N 0.6513(4) 0.16474(15) 0.8881(3) 0.018 Uani 1 1 d .
N3 N 0.5354(4) 0.20198(15) 0.5630(3) 0.018 Uani 1 1 d .
N4 N 0.4312(4) 0.12489(14) 0.8592(3) 0.020 Uani 1 1 d .
N5 N 0.3554(4) 0.26775(14) 0.7500(3) 0.017 Uani 1 1 d .
N6 N 0.1994(3) 0.14123(14) 0.8325(3) 0.016 Uani 1 1 d .
N7 N 0.2958(4) -0.00815(15) 0.8290(3) 0.024 Uani 1 1 d .
N8 N -0.0234(4) 0.10538(15) 0.8276(3) 0.020 Uani 1 1 d .
N9 N 0.1688(4) 0.02841(14) 0.5756(3) 0.019 Uani 1 1 d .
C1 C 0.6007(4) 0.19435(18) 1.0025(4) 0.019 Uani 1 1 d .
C2 C 0.5806(4) 0.1964(2) 1.0841(4) 0.022 Uani 1 1 d .
H2 H 0.5517 0.2166 1.1047 0.027 Uiso 1 1 calc R
C3 C 0.6043(5) 0.1679(2) 1.1337(4) 0.029 Uani 1 1 d .
H3 H 0.5900 0.1690 1.1876 0.035 Uiso 1 1 calc R
C4 C 0.6492(5) 0.1378(2) 1.1039(4) 0.027 Uani 1 1 d .
H4 H 0.6669 0.1193 1.1380 0.033 Uiso 1 1 calc R
C5 C 0.6671(5) 0.13553(19) 1.0238(4) 0.023 Uani 1 1 d .
H5 H 0.6962 0.1153 1.0035 0.028 Uiso 1 1 calc R
C6 C 0.6419(4) 0.16342(18) 0.9731(4) 0.019 Uani 1 1 d .
C7 C 0.6796(4) 0.13794(18) 0.8452(4) 0.021 Uani 1 1 d .
H7A H 0.6974 0.1171 0.8719 0.025 Uiso 1 1 calc R
C8 C 0.6855(4) 0.13781(18) 0.7597(4) 0.019 Uani 1 1 d .
C9 C 0.7294(5) 0.10768(18) 0.7243(4) 0.023 Uani 1 1 d .
H9 H 0.7535 0.0897 0.7567 0.027 Uiso 1 1 calc R
C10 C 0.7367(4) 0.10473(18) 0.6419(4) 0.023 Uani 1 1 d .
C11 C 0.7785(5) 0.07195(19) 0.6042(4) 0.026 Uani 1 1 d .
H11A H 0.7856 0.0760 0.5480 0.038 Uiso 1 1 calc R
H11B H 0.7396 0.0515 0.6126 0.038 Uiso 1 1 calc R
H11C H 0.8370 0.0674 0.6279 0.038 Uiso 1 1 calc R
C12 C 0.7038(4) 0.13304(18) 0.5954(4) 0.020 Uani 1 1 d .
H12 H 0.7110 0.1318 0.5404 0.025 Uiso 1 1 calc R
C13 C 0.6609(4) 0.16290(18) 0.6277(4) 0.018 Uani 1 1 d .
C14 C 0.6481(4) 0.16471(16) 0.7104(4) 0.016 Uani 1 1 d .
C15 C 0.6350(4) 0.19442(18) 0.5754(4) 0.019 Uani 1 1 d .
H15A H 0.6626 0.2159 0.5979 0.022 Uiso 1 1 calc R
H15B H 0.6621 0.1906 0.5234 0.022 Uiso 1 1 calc R
C16 C 0.4874(4) 0.17183(19) 0.5229(4) 0.021 Uani 1 1 d .
H16A H 0.5269 0.1612 0.4831 0.026 Uiso 1 1 calc R
H16B H 0.4336 0.1809 0.4960 0.026 Uiso 1 1 calc R
C17 C 0.4601(4) 0.14328(18) 0.5828(4) 0.019 Uani 1 1 d .
H17A H 0.4198 0.1259 0.5576 0.022 Uiso 1 1 calc R
H17B H 0.5137 0.1306 0.6015 0.022 Uiso 1 1 calc R
C18 C 0.5278(5) 0.2347(2) 0.5126(4) 0.025 Uani 1 1 d .
H18A H 0.4648 0.2380 0.4966 0.030 Uiso 1 1 calc R
H18B H 0.5636 0.2315 0.4647 0.030 Uiso 1 1 calc R
C19 C 0.5604(5) 0.26831(19) 0.5559(4) 0.024 Uani 1 1 d D
H19A H 0.6262 0.2697 0.5539 0.029 Uiso 1 1 calc R
H19B H 0.5357 0.2896 0.5302 0.029 Uiso 1 1 calc R
C20 C 0.5052(5) 0.07883(18) 0.7824(4) 0.024 Uani 1 1 d .
C21 C 0.5691(5) 0.05048(19) 0.7768(5) 0.031 Uani 1 1 d .
H21 H 0.5818 0.0406 0.7271 0.037 Uiso 1 1 calc R
C22 C 0.6132(6) 0.0372(2) 0.8432(6) 0.043 Uani 1 1 d .
H22 H 0.6557 0.0188 0.8379 0.052 Uiso 1 1 calc R
C23 C 0.5942(6) 0.0511(2) 0.9181(6) 0.041 Uani 1 1 d .
H23 H 0.6225 0.0416 0.9631 0.049 Uiso 1 1 calc R
C24 C 0.5326(5) 0.0794(2) 0.9256(5) 0.032 Uani 1 1 d .
H24 H 0.5196 0.0885 0.9759 0.039 Uiso 1 1 calc R
C25 C 0.4903(5) 0.09420(17) 0.8591(4) 0.023 Uani 1 1 d .
C26 C 0.4255(4) 0.14475(17) 0.9214(4) 0.019 Uani 1 1 d .
H26 H 0.4556 0.1368 0.9670 0.023 Uiso 1 1 calc R
C27 C 0.3761(4) 0.17869(17) 0.9269(4) 0.017 Uani 1 1 d .
C28 C 0.3655(4) 0.19345(19) 1.0034(4) 0.021 Uani 1 1 d .
H28 H 0.3845 0.1801 1.0473 0.025 Uiso 1 1 calc R
C29 C 0.3279(4) 0.2270(2) 1.0159(4) 0.024 Uani 1 1 d .
C30 C 0.3243(5) 0.2430(3) 1.0994(4) 0.037 Uani 1 1 d .
H30A H 0.2679 0.2364 1.1242 0.056 Uiso 1 1 calc R
H30B H 0.3285 0.2688 1.0962 0.056 Uiso 1 1 calc R
H30C H 0.3742 0.2338 1.1305 0.056 Uiso 1 1 calc R
C31 C 0.2989(4) 0.24631(19) 0.9490(4) 0.021 Uani 1 1 d .
H31 H 0.2726 0.2689 0.9561 0.026 Uiso 1 1 calc R
C32 C 0.3080(4) 0.23290(17) 0.8718(4) 0.017 Uani 1 1 d .
C33 C 0.3476(4) 0.19860(17) 0.8591(3) 0.015 Uani 1 1 d .
C34 C 0.2785(4) 0.25498(17) 0.8009(4) 0.018 Uani 1 1 d .
H34A H 0.2375 0.2406 0.7684 0.022 Uiso 1 1 calc R
H34B H 0.2448 0.2758 0.8197 0.022 Uiso 1 1 calc R
C35 C 0.3178(4) 0.28689(17) 0.6795(4) 0.021 Uani 1 1 d .
H35A H 0.3666 0.2998 0.6531 0.025 Uiso 1 1 calc R
H35B H 0.2734 0.3045 0.6972 0.025 Uiso 1 1 calc R
C36 C 0.2734(4) 0.26167(17) 0.6208(4) 0.018 Uani 1 1 d D
H36A H 0.2176 0.2521 0.6429 0.022 Uiso 1 1 calc R
H36B H 0.2586 0.2745 0.5720 0.022 Uiso 1 1 calc R
C37 C 0.4155(4) 0.29327(17) 0.7947(4) 0.019 Uani 1 1 d .
H37A H 0.3781 0.3087 0.8279 0.023 Uiso 1 1 calc R
H37B H 0.4471 0.3085 0.7569 0.023 Uiso 1 1 calc R
C38 C 0.4854(4) 0.27396(17) 0.8472(4) 0.019 Uani 1 1 d .
H38A H 0.5342 0.2904 0.8613 0.022 Uiso 1 1 calc R
H38B H 0.4568 0.2657 0.8959 0.022 Uiso 1 1 calc R
C39 C 0.1486(4) 0.17588(17) 0.7202(4) 0.016 Uani 1 1 d .
C40 C 0.0912(4) 0.20222(18) 0.6870(4) 0.020 Uani 1 1 d .
H40 H 0.0908 0.2058 0.6322 0.024 Uiso 1 1 calc R
C41 C 0.0350(5) 0.22296(18) 0.7351(4) 0.023 Uani 1 1 d .
H41 H -0.0027 0.2402 0.7120 0.027 Uiso 1 1 calc R
C42 C 0.0344(5) 0.2183(2) 0.8176(4) 0.027 Uani 1 1 d .
H42 H -0.0026 0.2325 0.8495 0.033 Uiso 1 1 calc R
C43 C 0.0894(4) 0.19208(19) 0.8513(4) 0.022 Uani 1 1 d .
H43 H 0.0898 0.1889 0.9063 0.027 Uiso 1 1 calc R
C44 C 0.1447(4) 0.17027(17) 0.8034(4) 0.017 Uani 1 1 d .
C45 C 0.1896(5) 0.12916(18) 0.9041(4) 0.022 Uani 1 1 d .
H45 H 0.1479 0.1407 0.9370 0.026 Uiso 1 1 calc R
C46 C 0.2397(5) 0.09856(18) 0.9366(4) 0.024 Uani 1 1 d .
C47 C 0.2470(6) 0.0962(2) 1.0206(4) 0.036 Uani 1 1 d .
H47 H 0.2185 0.1136 1.0515 0.043 Uiso 1 1 calc R
C48 C 0.2944(7) 0.0692(2) 1.0582(5) 0.044 Uani 1 1 d .
C49 C 0.3094(10) 0.0692(3) 1.1478(5) 0.065 Uani 1 1 d .
H49A H 0.3417 0.0906 1.1630 0.097 Uiso 1 1 calc R
H49B H 0.3443 0.0484 1.1628 0.097 Uiso 1 1 calc R
H49C H 0.2516 0.0686 1.1743 0.097 Uiso 1 1 calc R
C50 C 0.3313(7) 0.0419(2) 1.0101(5) 0.043 Uani 1 1 d .
H50 H 0.3622 0.0230 1.0344 0.051 Uiso 1 1 calc R
C51 C 0.3234(5) 0.04215(19) 0.9273(4) 0.028 Uani 1 1 d .
C52 C 0.2803(5) 0.07193(18) 0.8896(4) 0.022 Uani 1 1 d .
C53 C 0.3628(5) 0.0127(2) 0.8776(4) 0.029 Uani 1 1 d .
H53A H 0.3947 -0.0039 0.9125 0.035 Uiso 1 1 calc R
H53B H 0.4074 0.0232 0.8419 0.035 Uiso 1 1 calc R
C54 C 0.2243(5) -0.02554(18) 0.8785(4) 0.026 Uani 1 1 d .
H54A H 0.2521 -0.0347 0.9270 0.031 Uiso 1 1 calc R
H54B H 0.1993 -0.0459 0.8495 0.031 Uiso 1 1 calc R
C55 C 0.1465(5) 0.00008(18) 0.9008(4) 0.025 Uani 1 1 d .
H55A H 0.0949 -0.0136 0.9204 0.030 Uiso 1 1 calc R
H55B H 0.1662 0.0164 0.9426 0.030 Uiso 1 1 calc R
C56 C 0.3437(5) -0.03637(19) 0.7834(5) 0.029 Uani 1 1 d .
H56A H 0.2992 -0.0520 0.7583 0.035 Uiso 1 1 calc R
H56B H 0.3798 -0.0509 0.8198 0.035 Uiso 1 1 calc R
C57 C 0.4055(5) -0.0207(2) 0.7197(5) 0.031 Uani 1 1 d D
H57A H 0.4586 -0.0098 0.7442 0.038 Uiso 1 1 calc R
H57B H 0.4258 -0.0397 0.6840 0.038 Uiso 1 1 calc R
C58 C -0.0212(5) 0.09099(19) 0.9642(4) 0.025 Uani 1 1 d .
C59 C -0.0414(5) 0.0976(2) 1.0443(4) 0.031 Uani 1 1 d .
H59 H -0.0248 0.0810 1.0834 0.037 Uiso 1 1 calc R
C60 C -0.0861(6) 0.1290(2) 1.0646(5) 0.036 Uani 1 1 d .
H60 H -0.0990 0.1335 1.1179 0.043 Uiso 1 1 calc R
C61 C -0.1119(5) 0.1537(2) 1.0074(5) 0.031 Uani 1 1 d .
H61 H -0.1426 0.1745 1.0226 0.037 Uiso 1 1 calc R
C62 C -0.0928(4) 0.14784(19) 0.9278(4) 0.023 Uani 1 1 d .
H62 H -0.1099 0.1646 0.8893 0.028 Uiso 1 1 calc R
C63 C -0.0474(5) 0.11648(18) 0.9065(4) 0.021 Uani 1 1 d .
C64 C -0.0344(4) 0.12554(19) 0.7653(4) 0.020 Uani 1 1 d .
H64 H -0.0559 0.1488 0.7735 0.024 Uiso 1 1 calc R
C65 C -0.0160(4) 0.11495(18) 0.6845(4) 0.019 Uani 1 1 d .
C66 C -0.0471(4) 0.13749(18) 0.6234(4) 0.021 Uani 1 1 d .
H66 H -0.0757 0.1589 0.6372 0.025 Uiso 1 1 calc R
C67 C -0.0374(4) 0.12936(18) 0.5435(4) 0.022 Uani 1 1 d .
C68 C -0.0733(5) 0.1532(2) 0.4786(4) 0.031 Uani 1 1 d .
H68A H -0.1329 0.1452 0.4630 0.046 Uiso 1 1 calc R
H68B H -0.0334 0.1521 0.4335 0.046 Uiso 1 1 calc R
H68C H -0.0767 0.1776 0.4976 0.046 Uiso 1 1 calc R
C69 C 0.0038(4) 0.09628(19) 0.5257(4) 0.021 Uani 1 1 d .
H69 H 0.0097 0.0898 0.4724 0.026 Uiso 1 1 calc R
C70 C 0.0365(4) 0.07257(18) 0.5835(4) 0.019 Uani 1 1 d .
C71 C 0.0298(4) 0.08260(17) 0.6645(4) 0.017 Uani 1 1 d .
C72 C 0.0711(4) 0.03608(17) 0.5610(4) 0.020 Uani 1 1 d .
H72A H 0.0358 0.0183 0.5898 0.024 Uiso 1 1 calc R
H72B H 0.0590 0.0325 0.5047 0.024 Uiso 1 1 calc R
C73 C 0.1869(5) -0.00916(19) 0.5509(4) 0.026 Uani 1 1 d .
H73A H 0.2519 -0.0136 0.5523 0.032 Uiso 1 1 calc R
H73B H 0.1660 -0.0126 0.4965 0.032 Uiso 1 1 calc R
C74 C 0.1392(6) -0.0361(2) 0.6049(4) 0.031 Uani 1 1 d D
H74A H 0.0745 -0.0365 0.5934 0.037 Uiso 1 1 calc R
H74B H 0.1636 -0.0601 0.5967 0.037 Uiso 1 1 calc R
C75 C 0.2283(5) 0.0531(2) 0.5303(4) 0.024 Uani 1 1 d .
H75A H 0.2011 0.0579 0.4786 0.029 Uiso 1 1 calc R
H75B H 0.2868 0.0416 0.5216 0.029 Uiso 1 1 calc R
C76 C 0.2426(5) 0.08840(17) 0.5742(4) 0.020 Uani 1 1 d .
H76A H 0.2901 0.1022 0.5482 0.024 Uiso 1 1 calc R
H76B H 0.1870 0.1025 0.5725 0.024 Uiso 1 1 calc R
C77 C -0.1297(8) 0.0074(4) 0.8774(7) 0.082 Uani 1 1 d D
H77A H -0.1333 0.0226 0.9236 0.124 Uiso 1 1 calc R
H77B H -0.0926 -0.0132 0.8892 0.124 Uiso 1 1 calc R
H77C H -0.1897 -0.0004 0.8625 0.124 Uiso 1 1 calc R
C78 C -0.0056(16) 0.9007(6) 0.7291(11) 0.177 Uani 1 1 d DU
H78A H -0.0261 0.9080 0.6771 0.265 Uiso 1 1 calc R
H78B H -0.0571 0.8980 0.7636 0.265 Uiso 1 1 calc R
H78C H 0.0261 0.8782 0.7251 0.265 Uiso 1 1 calc R
C79 C 0.1802(6) 0.1838(3) 0.4772(5) 0.040 Uani 1 1 d .
H79A H 0.1453 0.2052 0.4868 0.059 Uiso 1 1 calc R
H79B H 0.1410 0.1631 0.4796 0.059 Uiso 1 1 calc R
H79C H 0.2074 0.1851 0.4253 0.059 Uiso 1 1 calc R
C80 C 0.5358(8) 0.0444(4) 0.5486(9) 0.082 Uani 1 1 d .
H80A H 0.5793 0.0626 0.5630 0.124 Uiso 1 1 calc R
H80B H 0.5195 0.0471 0.4934 0.124 Uiso 1 1 calc R
H80C H 0.5619 0.0210 0.5571 0.124 Uiso 1 1 calc R
O27 O 0.9031(7) 0.9867(3) 0.6847(6) 0.097 Uani 1 1 d DU
N10 N 0.8355(11) 0.9689(4) 0.6808(13) 0.163 Uani 1 1 d DU
O26 O 0.7540(8) 0.9819(4) 0.6834(11) 0.182 Uani 1 1 d DU
O28 O 0.8417(13) 0.9337(3) 0.6668(15) 0.259 Uani 1 1 d DU

loop_
_atom_site_aniso_label
_atom_site_aniso_U_11
_atom_site_aniso_U_22
_atom_site_aniso_U_33
_atom_site_aniso_U_23
_atom_site_aniso_U_13
_atom_site_aniso_U_12
Tb1 0.013 0.013 0.012 0.002 0.000 -0.001
Tb2 0.015 0.012 0.012 0.001 -0.001 -0.002
Tb3 0.022 0.013 0.015 0.000 -0.002 -0.004
Mn1 0.016 0.016 0.014 -0.001 -0.001 0.001
Mn2 0.027 0.020 0.015 0.002 0.004 -0.003
Cl1 0.059 0.036 0.025 -0.002 -0.010 -0.001
O1 0.036 0.068 0.115 -0.015 0.000 -0.019
O2 0.048 0.049 0.027 -0.002 0.001 -0.031
O3 0.052 0.068 0.064 -0.005 -0.011 0.010
O4 0.025 0.022 0.019 -0.001 -0.003 0.001
O5 0.019 0.016 0.015 -0.001 0.001 0.004
O6 0.016 0.018 0.014 -0.001 0.004 -0.003
O7 0.022 0.024 0.023 0.007 0.001 -0.005
O8 0.019 0.018 0.024 0.003 0.000 0.003
O9 0.017 0.012 0.013 0.001 0.001 -0.002
O10 0.017 0.014 0.020 -0.003 -0.003 0.002
O11 0.020 0.019 0.021 0.004 -0.005 -0.001
O12 0.015 0.021 0.012 0.000 0.000 0.002
O13 0.026 0.016 0.013 0.002 -0.005 -0.006
O14 0.037 0.014 0.014 0.007 0.001 -0.005
O15 0.028 0.020 0.033 0.002 0.000 0.001
O16 0.041 0.022 0.018 0.002 0.005 -0.001
O17 0.021 0.020 0.016 0.003 0.003 -0.003
O18 0.023 0.020 0.010 0.002 -0.002 -0.005
O19 0.036 0.020 0.021 -0.002 -0.004 -0.008
O20 0.042 0.044 0.030 -0.002 0.007 -0.014
O21 0.048 0.030 0.041 -0.010 0.020 -0.008
O22 0.084 0.114 0.071 0.048 -0.043 -0.041
O23 0.098 0.135 0.065 -0.035 0.022 0.003
O24 0.158 0.041 0.046 0.003 -0.027 0.025
O25 0.131 0.033 0.055 -0.007 0.025 -0.011
O29 0.071 0.128 0.092 0.049 0.037 0.074
O35 0.020 0.027 0.019 0.002 -0.004 -0.005
O43 0.258 0.177 0.096 0.000 0.001 -0.154
N1 0.037 0.055 0.065 0.029 0.019 0.025
N2 0.016 0.020 0.018 0.000 -0.002 0.002
N3 0.018 0.021 0.016 0.003 0.001 -0.005
N4 0.022 0.014 0.023 0.004 -0.006 -0.003
N5 0.016 0.015 0.021 0.003 -0.001 -0.002
N6 0.016 0.015 0.016 0.000 0.000 -0.003
N7 0.034 0.015 0.023 0.001 -0.005 -0.005
N8 0.019 0.023 0.019 -0.003 0.000 -0.008
N9 0.025 0.016 0.018 -0.004 -0.001 -0.006
C1 0.019 0.023 0.016 -0.001 -0.002 -0.006
C2 0.017 0.033 0.017 -0.004 0.000 -0.007
C3 0.033 0.039 0.016 0.002 -0.006 -0.015
C4 0.034 0.027 0.021 0.006 -0.009 -0.010
C5 0.026 0.020 0.024 0.002 -0.007 0.000
C6 0.017 0.023 0.017 0.002 -0.002 -0.004
C7 0.020 0.019 0.024 0.003 -0.006 0.004
C8 0.015 0.018 0.024 0.000 0.000 0.002
C9 0.023 0.018 0.027 0.003 0.000 0.003
C10 0.016 0.022 0.030 -0.007 0.007 -0.002
C11 0.024 0.020 0.033 -0.006 0.003 -0.001
C12 0.017 0.021 0.023 -0.004 0.009 -0.005
C13 0.010 0.023 0.021 -0.002 0.001 -0.008
C14 0.016 0.014 0.017 -0.001 0.002 -0.003
C15 0.014 0.025 0.017 0.001 0.003 -0.002
C16 0.017 0.034 0.014 -0.003 0.001 -0.008
C17 0.015 0.022 0.018 -0.006 0.001 -0.005
C18 0.019 0.038 0.018 0.013 0.001 -0.001
C19 0.019 0.026 0.027 0.015 0.004 -0.002
C20 0.025 0.017 0.031 0.003 -0.006 -0.004
C21 0.024 0.019 0.050 0.001 -0.003 0.005
C22 0.040 0.024 0.065 0.003 -0.012 0.009
C23 0.049 0.022 0.052 0.010 -0.025 0.005
C24 0.040 0.019 0.037 0.005 -0.016 -0.003
C25 0.026 0.014 0.028 0.004 -0.010 -0.002
C26 0.021 0.019 0.018 0.007 -0.006 -0.005
C27 0.017 0.021 0.014 0.000 0.002 -0.005
C28 0.017 0.031 0.014 0.001 0.000 -0.007
C29 0.015 0.039 0.019 -0.008 0.001 -0.005
C30 0.027 0.060 0.025 -0.020 -0.003 0.011
C31 0.014 0.026 0.024 -0.008 0.002 -0.001
C32 0.009 0.022 0.021 -0.002 0.004 -0.003
C33 0.011 0.019 0.014 -0.003 0.003 -0.005
C34 0.013 0.017 0.025 -0.003 -0.001 0.003
C35 0.019 0.015 0.028 0.005 -0.006 -0.002
C36 0.017 0.017 0.021 0.006 -0.003 0.000
C37 0.018 0.016 0.024 -0.002 0.000 0.000
C38 0.017 0.015 0.024 -0.008 -0.001 -0.001
C39 0.014 0.017 0.018 -0.003 -0.002 -0.006
C40 0.016 0.022 0.021 0.000 -0.002 -0.003
C41 0.019 0.018 0.031 0.002 -0.002 -0.001
C42 0.019 0.032 0.031 -0.009 0.005 -0.003
C43 0.016 0.030 0.021 -0.005 0.001 -0.007
C44 0.011 0.020 0.019 0.000 0.001 -0.008
C45 0.029 0.023 0.014 0.000 0.004 -0.010
C46 0.033 0.020 0.018 0.001 -0.001 -0.012
C47 0.070 0.019 0.019 0.000 0.004 -0.013
C48 0.089 0.022 0.021 0.004 -0.011 -0.009
C49 0.135 0.035 0.025 0.005 -0.014 -0.010
C50 0.083 0.017 0.027 0.010 -0.023 -0.011
C51 0.043 0.019 0.023 0.006 -0.009 -0.010
C52 0.030 0.018 0.018 0.005 -0.006 -0.013
C53 0.035 0.023 0.030 0.004 -0.010 -0.003
C54 0.039 0.016 0.023 0.006 -0.005 -0.005
C55 0.038 0.020 0.016 0.004 0.000 -0.007
C56 0.039 0.016 0.033 0.000 -0.003 0.003
C57 0.031 0.024 0.039 0.000 -0.004 0.002
C58 0.029 0.025 0.020 -0.001 0.004 -0.008
C59 0.042 0.030 0.022 0.000 0.008 -0.002
C60 0.040 0.044 0.022 -0.005 0.011 -0.005
C61 0.027 0.036 0.030 -0.005 0.006 0.002
C62 0.018 0.028 0.023 -0.001 0.002 -0.002
C63 0.026 0.020 0.018 -0.002 0.003 -0.006
C64 0.017 0.024 0.018 -0.003 0.001 -0.001
C65 0.018 0.020 0.020 -0.001 -0.001 -0.005
C66 0.016 0.019 0.026 0.005 -0.007 -0.004
C67 0.017 0.022 0.027 0.005 -0.006 -0.008
C68 0.034 0.032 0.026 0.010 -0.004 0.002
C69 0.021 0.028 0.016 -0.001 -0.002 -0.008
C70 0.018 0.024 0.016 0.002 0.000 -0.007
C71 0.012 0.021 0.017 0.002 0.000 -0.005
C72 0.023 0.018 0.019 -0.003 -0.004 -0.006
C73 0.034 0.022 0.023 -0.009 -0.003 0.001
C74 0.048 0.020 0.024 -0.002 -0.004 -0.005
C75 0.025 0.032 0.016 -0.003 -0.002 -0.007
C76 0.027 0.016 0.018 0.001 -0.002 -0.008
C77 0.065 0.126 0.056 0.017 -0.003 -0.068
C78 0.258 0.177 0.096 0.000 0.001 -0.154
C79 0.034 0.057 0.027 0.017 -0.013 -0.013
C80 0.068 0.079 0.101 -0.041 0.031 -0.027
O27 0.097 0.097 0.097 -0.001 0.001 -0.001
N10 0.164 0.164 0.163 0.000 0.001 0.000
O26 0.182 0.182 0.182 0.000 0.001 0.001
O28 0.260 0.259 0.259 0.000 0.001 0.000

loop_
_atom_type_symbol
_atom_type_description
_atom_type_scat_dispersion_real
_atom_type_scat_dispersion_imag
_atom_type_scat_source
C C 0.0033 0.0016 'International Tables Vol C Tables 4.2.6.8 and 6.1.1.4'
H H 0.0000 0.0000 'International Tables Vol C Tables 4.2.6.8 and 6.1.1.4'
N N 0.0061 0.0033 'International Tables Vol C Tables 4.2.6.8 and 6.1.1.4'
O O 0.0106 0.0060 'International Tables Vol C Tables 4.2.6.8 and 6.1.1.4'
Cl Cl 0.1484 0.1585 'International Tables Vol C Tables 4.2.6.8 and 6.1.1.4'
Mn Mn 0.3368 0.7283 'International Tables Vol C Tables 4.2.6.8 and 6.1.1.4'
Tb Tb -0.1723 4.1537 'International Tables Vol C Tables 4.2.6.8 and 6.1.1.4'

loop_
_geom_angle_atom_site_label_1
_geom_angle_atom_site_label_2
_geom_angle_atom_site_label_3
_geom_angle
O6 Tb1 O9 70.31(15)
O6 Tb1 O11 82.23(16)
O9 Tb1 O11 97.21(15)
O6 Tb1 O10 140.87(15)
O9 Tb1 O10 86.44(15)
O11 Tb1 O10 133.08(15)
O6 Tb1 O7 134.63(16)
O9 Tb1 O7 154.41(16)
O11 Tb1 O7 83.29(16)
O10 Tb1 O7 75.12(16)
O6 Tb1 O5 89.84(15)
O9 Tb1 O5 98.32(14)
O11 Tb1 O5 159.03(15)
O10 Tb1 O5 62.12(14)
O7 Tb1 O5 88.70(15)
O6 Tb1 N3 69.56(16)
O9 Tb1 N3 139.63(16)
O11 Tb1 N3 81.68(17)
O10 Tb1 N3 123.54(16)
O7 Tb1 N3 65.90(17)
O5 Tb1 N3 77.36(15)
O6 Tb1 N5 132.59(16)
O9 Tb1 N5 77.27(15)
O11 Tb1 N5 68.36(16)
O10 Tb1 N5 66.96(15)
O7 Tb1 N5 79.21(16)
O5 Tb1 N5 129.07(15)
N3 Tb1 N5 136.28(17)
O6 Tb1 Mn1 111.75(11)
O9 Tb1 Mn1 82.60(10)
O11 Tb1 Mn1 164.76(12)
O10 Tb1 Mn1 31.73(10)
O7 Tb1 Mn1 90.36(11)
O5 Tb1 Mn1 33.34(10)
N3 Tb1 Mn1 108.37(12)
N5 Tb1 Mn1 96.89(12)
O6 Tb1 Tb2 33.48(10)
O9 Tb1 Tb2 36.90(10)
O11 Tb1 Tb2 90.84(11)
O10 Tb1 Tb2 116.29(11)
O7 Tb1 Tb2 167.85(12)
O5 Tb1 Tb2 93.16(10)
N3 Tb1 Tb2 102.78(12)
N5 Tb1 Tb2 108.54(11)
Mn1 Tb1 Tb2 97.796(18)
O6 Tb2 O18 102.56(15)
O6 Tb2 O8 76.66(15)
O18 Tb2 O8 81.47(16)
O6 Tb2 O12 84.37(15)
O18 Tb2 O12 77.63(15)
O8 Tb2 O12 147.88(15)
O6 Tb2 O9 67.79(14)
O18 Tb2 O9 158.07(14)
O8 Tb2 O9 113.59(15)
O12 Tb2 O9 81.73(14)
O6 Tb2 O13 157.29(15)
O18 Tb2 O13 67.06(14)
O8 Tb2 O13 81.69(16)
O12 Tb2 O13 111.48(15)
O9 Tb2 O13 128.73(14)
O6 Tb2 N4 101.82(16)
O18 Tb2 N4 133.25(16)
O8 Tb2 N4 66.31(17)
O12 Tb2 N4 144.14(16)
O9 Tb2 N4 68.68(16)
O13 Tb2 N4 75.22(16)
O6 Tb2 N6 134.39(16)
O18 Tb2 N6 103.72(16)
O8 Tb2 N6 143.77(16)
O12 Tb2 N6 65.95(15)
O9 Tb2 N6 74.05(15)
O13 Tb2 N6 68.28(16)
N4 Tb2 N6 86.16(17)
O6 Tb2 Tb1 32.68(10)
O18 Tb2 Tb1 133.22(10)
O8 Tb2 Tb1 93.89(11)
O12 Tb2 Tb1 83.21(11)
O9 Tb2 Tb1 35.16(10)
O13 Tb2 Tb1 158.62(10)
N4 Tb2 Tb1 83.83(12)
N6 Tb2 Tb1 106.60(11)
O6 Tb2 Tb3 132.64(11)
O18 Tb2 Tb3 32.57(10)
O8 Tb2 Tb3 80.63(11)
O12 Tb2 Tb3 94.08(11)
O9 Tb2 Tb3 158.91(10)
O13 Tb2 Tb3 34.51(10)
N4 Tb2 Tb3 106.16(12)
N6 Tb2 Tb3 85.34(11)
Tb1 Tb2 Tb3 165.168(10)
O18 Tb3 O13 70.57(15)
O18 Tb3 O15 84.27(17)
O13 Tb3 O15 99.09(17)
O18 Tb3 O14 137.92(16)
O13 Tb3 O14 82.75(16)
O15 Tb3 O14 132.96(17)
O18 Tb3 O19 135.17(16)
O13 Tb3 O19 153.95(16)
O15 Tb3 O19 82.61(18)
O14 Tb3 O19 77.48(16)
O18 Tb3 O17 87.31(15)
O13 Tb3 O17 95.22(16)
O15 Tb3 O17 159.92(16)
O14 Tb3 O17 62.77(15)
O19 Tb3 O17 90.69(17)
O18 Tb3 N9 70.17(16)
O13 Tb3 N9 140.08(16)
O15 Tb3 N9 83.96(18)
O14 Tb3 N9 123.73(17)
O19 Tb3 N9 65.94(17)
O17 Tb3 N9 76.03(16)
O18 Tb3 N7 132.40(17)
O13 Tb3 N7 76.94(16)
O15 Tb3 N7 67.38(18)
O14 Tb3 N7 67.39(18)
O19 Tb3 N7 79.87(17)
O17 Tb3 N7 130.14(17)
N9 Tb3 N7 137.93(18)
O18 Tb3 Mn2 108.41(12)
O13 Tb3 Mn2 78.41(12)
O15 Tb3 Mn2 164.99(12)
O14 Tb3 Mn2 32.31(11)
O19 Tb3 Mn2 93.22(13)
O17 Tb3 Mn2 33.54(10)
N9 Tb3 Mn2 107.57(13)
N7 Tb3 Mn2 97.73(14)
O18 Tb3 Tb2 33.83(11)
O13 Tb3 Tb2 36.76(11)
O15 Tb3 Tb2 92.49(12)
O14 Tb3 Tb2 112.89(11)
O19 Tb3 Tb2 168.80(12)
O17 Tb3 Tb2 90.58(10)
N9 Tb3 Tb2 103.63(12)
N7 Tb3 Tb2 107.60(12)
Mn2 Tb3 Tb2 93.98(2)
O4 Mn1 O10 95.5(2)
O4 Mn1 O5 162.1(2)
O10 Mn1 O5 82.15(18)
O4 Mn1 N2 84.3(2)
O10 Mn1 N2 156.8(2)
O5 Mn1 N2 91.0(2)
O4 Mn1 O2 102.5(2)
O10 Mn1 O2 94.5(2)
O5 Mn1 O2 95.3(2)
N2 Mn1 O2 108.2(2)
O4 Mn1 Tb1 124.97(15)
O10 Mn1 Tb1 41.52(13)
O5 Mn1 Tb1 44.94(13)
N2 Mn1 Tb1 121.65(16)
O2 Mn1 Tb1 111.36(16)
O16 Mn2 O14 95.9(2)
O16 Mn2 O17 167.3(2)
O14 Mn2 O17 83.98(19)
O16 Mn2 N8 84.7(2)
O14 Mn2 N8 161.8(2)
O17 Mn2 N8 91.4(2)
O16 Mn2 O20 95.7(2)
O14 Mn2 O20 102.2(2)
O17 Mn2 O20 96.7(2)
N8 Mn2 O20 95.9(2)
O16 Mn2 Tb3 128.53(17)
O14 Mn2 Tb3 42.88(13)
O17 Mn2 Tb3 45.69(14)
N8 Mn2 Tb3 124.53(16)
O20 Mn2 Tb3 118.44(16)
O22 Cl1 O25 114.5(7)
O22 Cl1 O24 107.8(6)
O25 Cl1 O24 109.4(5)
O22 Cl1 O23 106.2(6)
O25 Cl1 O23 108.1(6)
O24 Cl1 O23 110.8(7)
N1 O2 Mn1 121.8(6)
C1 O4 Mn1 114.0(4)
C14 O5 Mn1 127.4(4)
C14 O5 Tb1 128.1(4)
Mn1 O5 Tb1 101.73(17)
C17 O6 Tb1 122.7(3)
C17 O6 Tb2 121.4(4)
Tb1 O6 Tb2 113.83(17)
C19 O7 Tb1 122.8(4)
C20 O8 Tb2 120.7(4)
C33 O9 Tb1 122.9(4)
C33 O9 Tb2 127.1(4)
Tb1 O9 Tb2 107.94(16)
C38 O10 Mn1 123.7(4)
C38 O10 Tb1 126.4(4)
Mn1 O10 Tb1 106.75(19)
C36 O11 Tb1 122.9(4)
C39 O12 Tb2 119.9(4)
C52 O13 Tb3 127.6(4)
C52 O13 Tb2 123.2(4)
Tb3 O13 Tb2 108.73(16)
C55 O14 Mn2 124.7(4)
C55 O14 Tb3 125.0(4)
Mn2 O14 Tb3 104.80(18)
C57 O15 Tb3 124.0(4)
C58 O16 Mn2 113.8(4)
C71 O17 Mn2 127.8(4)
C71 O17 Tb3 127.9(4)
Mn2 O17 Tb3 100.77(19)
C76 O18 Tb3 122.5(4)
C76 O18 Tb2 122.0(4)
Tb3 O18 Tb2 113.60(17)
C74 O19 Tb3 124.1(4)
C77 O20 Mn2 120.3(6)
O2 N1 O3 124.4(9)
O2 N1 O1 118.7(8)
O3 N1 O1 116.3(9)
C7 N2 C6 123.9(6)
C7 N2 Mn1 125.4(5)
C6 N2 Mn1 110.5(4)
C16 N3 C18 109.0(5)
C16 N3 C15 112.5(5)
C18 N3 C15 107.6(5)
C16 N3 Tb1 107.8(4)
C18 N3 Tb1 107.0(4)
C15 N3 Tb1 112.7(4)
C26 N4 C25 120.0(6)
C26 N4 Tb2 127.3(4)
C25 N4 Tb2 111.9(4)
C35 N5 C37 108.3(5)
C35 N5 C34 109.1(5)
C37 N5 C34 111.1(5)
C35 N5 Tb1 105.7(4)
C37 N5 Tb1 109.6(4)
C34 N5 Tb1 112.8(4)
C45 N6 C44 121.0(6)
C45 N6 Tb2 126.8(5)
C44 N6 Tb2 111.4(4)
C56 N7 C54 108.7(5)
C56 N7 C53 109.6(6)
C54 N7 C53 112.6(6)
C56 N7 Tb3 105.4(4)
C54 N7 Tb3 109.3(4)
C53 N7 Tb3 111.0(4)
C64 N8 C63 123.3(6)
C64 N8 Mn2 126.1(5)
C63 N8 Mn2 110.5(4)
C73 N9 C75 109.5(5)
C73 N9 C72 108.0(5)
C75 N9 C72 111.7(5)
C73 N9 Tb3 106.1(4)
C75 N9 Tb3 106.6(4)
C72 N9 Tb3 114.6(4)
O4 C1 C6 119.5(6)
O4 C1 C2 121.5(6)
C6 C1 C2 119.0(6)
C3 C2 C1 119.4(7)
C2 C3 C4 120.9(7)
C5 C4 C3 119.6(7)
C4 C5 C6 120.1(7)
C1 C6 C5 120.9(6)
C1 C6 N2 111.6(6)
C5 C6 N2 127.4(6)
N2 C7 C8 125.3(6)
C14 C8 C9 119.3(6)
C14 C8 C7 124.0(6)
C9 C8 C7 116.7(6)
C10 C9 C8 120.9(6)
C9 C10 C12 117.9(6)
C9 C10 C11 121.0(6)
C12 C10 C11 121.1(6)
C13 C12 C10 122.8(6)
C12 C13 C14 119.2(6)
C12 C13 C15 120.5(6)
C14 C13 C15 120.2(6)
O5 C14 C13 118.7(6)
O5 C14 C8 121.7(5)
C13 C14 C8 119.6(6)
N3 C15 C13 117.9(5)
N3 C16 C17 110.7(5)
O6 C17 C16 109.6(5)
N3 C18 C19 112.1(5)
O7 C19 C18 109.3(5)
O8 C20 C21 122.4(7)
O8 C20 C25 120.0(6)
C21 C20 C25 117.6(7)
C22 C21 C20 121.5(8)
C21 C22 C23 120.2(8)
C22 C23 C24 119.7(7)
C25 C24 C23 121.1(8)
C24 C25 C20 119.8(7)
C24 C25 N4 125.8(7)
C20 C25 N4 114.5(6)
N4 C26 C27 125.7(6)
C28 C27 C33 119.7(6)
C28 C27 C26 117.0(6)
C33 C27 C26 123.0(6)
C29 C28 C27 122.5(6)
C28 C29 C31 117.5(6)
C28 C29 C30 120.4(7)
C31 C29 C30 121.9(7)
C32 C31 C29 122.2(6)
C31 C32 C33 120.1(6)
C31 C32 C34 120.7(6)
C33 C32 C34 119.2(5)
O9 C33 C32 120.0(5)
O9 C33 C27 122.1(6)
C32 C33 C27 117.9(5)
N5 C34 C32 114.0(5)
N5 C35 C36 112.5(5)
O11 C36 C35 108.1(5)
N5 C37 C38 112.7(5)
O10 C38 C37 108.5(5)
O12 C39 C40 122.2(6)
O12 C39 C44 119.9(6)
C40 C39 C44 117.9(6)
C41 C40 C39 120.9(6)
C40 C41 C42 120.9(6)
C43 C42 C41 119.1(6)
C42 C43 C44 120.7(6)
C43 C44 C39 120.5(6)
C43 C44 N6 124.4(6)
C39 C44 N6 115.1(5)
N6 C45 C46 124.1(6)
C52 C46 C47 119.1(7)
C52 C46 C45 123.8(6)
C47 C46 C45 117.1(7)
C48 C47 C46 122.5(8)
C47 C48 C50 117.3(7)
C47 C48 C49 121.6(8)
C50 C48 C49 121.0(8)
C51 C50 C48 122.5(8)
C50 C51 C52 118.9(7)
C50 C51 C53 121.4(7)
C52 C51 C53 119.7(6)
O13 C52 C46 122.0(6)
O13 C52 C51 118.7(6)
C46 C52 C51 119.3(6)
C51 C53 N7 115.4(6)
N7 C54 C55 113.3(5)
O14 C55 C54 108.4(5)
N7 C56 C57 112.4(6)
O15 C57 C56 108.0(6)
O16 C58 C59 122.2(7)
O16 C58 C63 118.8(6)
C59 C58 C63 119.0(7)
C60 C59 C58 119.2(7)
C61 C60 C59 121.3(7)
C60 C61 C62 120.6(7)
C61 C62 C63 118.8(7)
C62 C63 C58 121.1(6)
C62 C63 N8 126.9(6)
C58 C63 N8 112.0(6)
N8 C64 C65 125.4(6)
C66 C65 C71 119.1(6)
C66 C65 C64 117.7(6)
C71 C65 C64 123.1(6)
C67 C66 C65 123.1(6)
C66 C67 C69 116.4(6)
C66 C67 C68 122.6(7)
C69 C67 C68 120.9(6)
C70 C69 C67 123.5(6)
C69 C70 C71 118.5(6)
C69 C70 C72 120.8(6)
C71 C70 C72 120.4(6)
O17 C71 C70 118.4(6)
O17 C71 C65 122.5(6)
C70 C71 C65 119.1(6)
N9 C72 C70 117.5(5)
N9 C73 C74 111.6(6)
O19 C74 C73 107.2(6)
N9 C75 C76 111.5(5)
O18 C76 C75 110.1(5)
O27 N10 O26 124.1(13)
O27 N10 O28 119.8(13)
O26 N10 O28 115.9(12)

loop_
_geom_bond_atom_site_label_1
_geom_bond_atom_site_label_2
_geom_bond_distance
Tb1 O6 2.263(4)
Tb1 O9 2.321(4)
Tb1 O11 2.350(4)
Tb1 O10 2.359(4)
Tb1 O7 2.427(5)
Tb1 O5 2.458(4)
Tb1 N3 2.562(5)
Tb1 N5 2.589(5)
Tb1 Mn1 3.4071(10)
Tb1 Tb2 3.8333(5)
Tb2 O6 2.312(4)
Tb2 O18 2.332(4)
Tb2 O8 2.350(4)
Tb2 O12 2.363(4)
Tb2 O9 2.419(4)
Tb2 O13 2.426(4)
Tb2 N4 2.547(5)
Tb2 N6 2.559(5)
Tb2 Tb3 3.8388(5)
Tb3 O18 2.255(4)
Tb3 O13 2.297(4)
Tb3 O15 2.362(5)
Tb3 O14 2.383(4)
Tb3 O19 2.407(5)
Tb3 O17 2.467(5)
Tb3 N9 2.567(5)
Tb3 N7 2.606(6)
Tb3 Mn2 3.3860(11)
Mn1 O4 1.864(5)
Mn1 O10 1.871(4)
Mn1 O5 1.912(4)
Mn1 N2 1.989(5)
Mn1 O2 2.137(5)
Mn2 O16 1.865(5)
Mn2 O14 1.872(5)
Mn2 O17 1.904(4)
Mn2 N8 1.990(6)
Mn2 O20 2.137(6)
Cl1 O22 1.398(8)
Cl1 O25 1.400(7)
Cl1 O24 1.431(7)
Cl1 O23 1.435(9)
O1 N1 1.320(11)
O2 N1 1.174(10)
O3 N1 1.235(10)
O4 C1 1.344(8)
O5 C14 1.342(7)
O6 C17 1.421(7)
O7 C19 1.441(8)
O8 C20 1.316(8)
O9 C33 1.327(7)
O10 C38 1.428(7)
O11 C36 1.446(8)
O12 C39 1.324(7)
O13 C52 1.336(8)
O14 C55 1.425(8)
O15 C57 1.449(9)
O16 C58 1.356(9)
O17 C71 1.352(8)
O18 C76 1.420(7)
O19 C74 1.440(8)
O20 C77 1.444(11)
O21 C80 1.376(12)
O35 C79 1.422(8)
O43 C78 1.463(9)
N2 C7 1.297(9)
N2 C6 1.434(8)
N3 C16 1.482(8)
N3 C18 1.485(8)
N3 C15 1.504(8)
N4 C26 1.280(9)
N4 C25 1.431(8)
N5 C35 1.484(8)
N5 C37 1.494(8)
N5 C34 1.496(8)
N6 C45 1.290(8)
N6 C44 1.429(8)
N7 C56 1.477(9)
N7 C54 1.489(9)
N7 C53 1.493(9)
N8 C64 1.295(9)
N8 C63 1.430(8)
N9 C73 1.479(8)
N9 C75 1.479(8)
N9 C72 1.483(8)
C1 C6 1.389(9)
C1 C2 1.403(9)
C2 C3 1.388(10)
C3 C4 1.391(11)
C4 C5 1.372(10)
C5 C6 1.389(9)
C7 C8 1.437(9)
C8 C14 1.406(9)
C8 C9 1.422(9)
C9 C10 1.391(10)
C10 C12 1.394(10)
C10 C11 1.503(9)
C12 C13 1.385(9)
C13 C14 1.403(9)
C13 C15 1.510(9)
C16 C17 1.515(9)
C18 C19 1.518(10)
C20 C21 1.414(10)
C20 C25 1.425(10)
C21 C22 1.378(12)
C22 C23 1.388(13)
C23 C24 1.390(11)
C24 C25 1.388(10)
C26 C27 1.457(9)
C27 C28 1.404(9)
C27 C33 1.419(9)
C28 C29 1.378(10)
C29 C31 1.396(10)
C29 C30 1.523(9)
C31 C32 1.394(9)
C32 C33 1.416(9)
C32 C34 1.506(9)
C35 C36 1.506(9)
C37 C38 1.529(9)
C39 C40 1.404(9)
C39 C44 1.411(9)
C40 C41 1.389(9)
C41 C42 1.395(10)
C42 C43 1.383(10)
C43 C44 1.402(9)
C45 C46 1.458(10)
C46 C52 1.399(10)
C46 C47 1.415(10)
C47 C48 1.374(12)
C48 C50 1.404(13)
C48 C49 1.519(11)
C50 C51 1.393(10)
C51 C52 1.421(10)
C51 C53 1.492(11)
C54 C55 1.535(10)
C56 C57 1.520(11)
C58 C59 1.398(10)
C58 C63 1.407(10)
C59 C60 1.381(11)
C60 C61 1.380(12)
C61 C62 1.383(10)
C62 C63 1.388(10)
C64 C65 1.437(9)
C65 C66 1.399(9)
C65 C71 1.416(9)
C66 C67 1.382(10)
C67 C69 1.401(10)
C67 C68 1.498(9)
C69 C70 1.394(9)
C70 C71 1.413(9)
C70 C72 1.495(9)
C73 C74 1.521(10)
C75 C76 1.516(9)
O27 N10 1.195(13)
N10 O26 1.293(14)
N10 O28 1.331(14)
